data_7719716
loop_
_publ_author_name
'Rayasingh, Amlan Ranjan'
'Manivannan, Vadivelu'

_publ_section_title
;
 Group 10 complexes of benzothiazolehydrazone- and
 imidazo[1,5-<i>a</i>]pyridine-based ligands: structural artistry,
 biophysical study, and catalytic activity.
;
_journal_issue 45
_journal_name_full 'Dalton transactions (Cambridge, England : 2003)'
_journal_page_first 16939
_journal_page_last 16954
_journal_paper_doi 10.1039/d5dt02077h
_journal_volume 54
_journal_year 2025
_chemical_formula_moiety 'C34 H22 N8 Ni S2, 1.375[C3H7NO]'
_chemical_formula_sum 'C34 H22 N8 Ni S2'
_chemical_formula_weight 665.42
_chemical_name_systematic 151-13Ni
_space_group_crystal_system monoclinic
_space_group_IT_number 14
_space_group_name_Hall '-P 2yn'
_space_group_name_H-M_alt 'P 1 21/n 1'
_atom_sites_solution_hydrogens geom
_atom_sites_solution_primary dual
_audit_creation_date 2024-11-26
_audit_creation_method
;
Olex2 1.5
(compiled 2021.12.09 svn.r5202d8cf for OlexSys, GUI svn.r6439)
;
_audit_update_record
;
2025-05-23 deposited with the CCDC.	2025-10-17 downloaded from the CCDC.
;
_cell_angle_alpha 90
_cell_angle_beta 97.574(3)
_cell_angle_gamma 90
_cell_formula_units_Z 4
_cell_length_a 9.4104(3)
_cell_length_b 17.5319(6)
_cell_length_c 20.6855(7)
_cell_measurement_reflns_used 4860
_cell_measurement_temperature 293(2)
_cell_measurement_theta_max 28.4870
_cell_measurement_theta_min 2.6550
_cell_volume 3383.0(2)
_computing_cell_refinement 'CrysAlisPro 1.171.40.23a (Rigaku OD, 2018)'
_computing_data_collection 'CrysAlisPro 1.171.40.23a (Rigaku OD, 2018)'
_computing_data_reduction 'CrysAlisPro 1.171.40.23a (Rigaku OD, 2018)'
_computing_molecular_graphics 'Olex2 1.5 (Dolomanov et al., 2009)'
_computing_publication_material 'Olex2 1.5 (Dolomanov et al., 2009)'
_computing_structure_refinement 'XL  (Sheldrick, 2008)'
_computing_structure_solution 'SHELXT 2018/2 (Sheldrick, 2018)'
_diffrn_ambient_temperature 293
_diffrn_detector 'CCD plate'
_diffrn_detector_area_resol_mean 16.2760
_diffrn_detector_type Eos
_diffrn_measured_fraction_theta_full 1.000
_diffrn_measured_fraction_theta_max 0.880
_diffrn_measurement_details
;
List of Runs (angles in degrees, time in seconds):

  # Type    Start    End  Width  t~exp~   \w     \q     \k     \f   Frames
#--------------------------------------------------------------------------
  1  \w    -47.00   0.00   1.00   14.23    --   20.76 -57.00 -30.00   47
  2  \w    -38.00  25.00   1.00   14.23    --   20.76 -57.00  90.00   63
  3  \w    -23.00  86.00   1.00   14.23    --   20.76  19.00 -60.00  109
;
_diffrn_measurement_device 'four-circle diffractometer'
_diffrn_measurement_device_type 'SuperNova, Single source at offset/far, Eos'
_diffrn_measurement_method '\w scans'
_diffrn_measurement_specimen_support 'Mitegen 50um'
_diffrn_orient_matrix_type 'CrysAlisPro convention (1999,Acta A55,543-557)'
_diffrn_orient_matrix_UB_11 -0.0717949000
_diffrn_orient_matrix_UB_12 0.0113364000
_diffrn_orient_matrix_UB_13 0.0016321000
_diffrn_orient_matrix_UB_21 0.0241702000
_diffrn_orient_matrix_UB_22 0.0258097000
_diffrn_orient_matrix_UB_23 0.0255070000
_diffrn_orient_matrix_UB_31 0.0065605000
_diffrn_orient_matrix_UB_32 0.0290203000
_diffrn_orient_matrix_UB_33 -0.0233080000
_diffrn_radiation_collimation 0.3
_diffrn_radiation_monochromator mirror
_diffrn_radiation_probe x-ray
_diffrn_radiation_type 'Mo K\a'
_diffrn_radiation_wavelength 0.71073
_diffrn_reflns_av_R_equivalents 0.0398
_diffrn_reflns_av_unetI/netI 0.0636
_diffrn_reflns_Laue_measured_fraction_full 1.000
_diffrn_reflns_Laue_measured_fraction_max 0.880
_diffrn_reflns_limit_h_max 10
_diffrn_reflns_limit_h_min -12
_diffrn_reflns_limit_k_max 23
_diffrn_reflns_limit_k_min -13
_diffrn_reflns_limit_l_max 27
_diffrn_reflns_limit_l_min -22
_diffrn_reflns_number 14614
_diffrn_reflns_point_group_measured_fraction_full 1.000
_diffrn_reflns_point_group_measured_fraction_max 0.880
_diffrn_reflns_theta_full 25.242
_diffrn_reflns_theta_max 28.789
_diffrn_reflns_theta_min 2.276
_diffrn_source 'micro-focus sealed X-ray tube'
_diffrn_source_current 24.0
_diffrn_source_power 1.2
_diffrn_source_target Mo
_diffrn_source_type 'SuperNova (Mo) X-ray Source'
_diffrn_source_voltage 50.0
_exptl_absorpt_coefficient_mu 0.733
_exptl_absorpt_correction_T_max 1.00000
_exptl_absorpt_correction_T_min 0.38096
_exptl_absorpt_correction_type multi-scan
_exptl_absorpt_process_details
;
CrysAlisPro 1.171.40.23a (Rigaku Oxford Diffraction, 2018)
Empirical absorption correction using spherical harmonics,
 implemented in SCALE3 ABSPACK scaling algorithm.
;
_exptl_crystal_colour 'metallic dark red'
_exptl_crystal_colour_lustre metallic
_exptl_crystal_colour_modifier dark
_exptl_crystal_colour_primary red
_exptl_crystal_density_diffrn 1.307
_exptl_crystal_description block
_exptl_crystal_F_000 1368
_exptl_crystal_size_max 0.15
_exptl_crystal_size_mid 0.06
_exptl_crystal_size_min 0.045
_refine_diff_density_max 0.795
_refine_diff_density_min -0.629
_refine_diff_density_rms 0.108
_refine_ls_extinction_method none
_refine_ls_goodness_of_fit_ref 1.080
_refine_ls_hydrogen_treatment constr
_refine_ls_matrix_type full
_refine_ls_number_parameters 406
_refine_ls_number_reflns 7749
_refine_ls_number_restraints 423
_refine_ls_restrained_S_all 1.061
_refine_ls_R_factor_all 0.0866
_refine_ls_R_factor_gt 0.0708
_refine_ls_shift/su_max 0.000
_refine_ls_shift/su_mean 0.000
_refine_ls_structure_factor_coef Fsqd
_refine_ls_weighting_details 'w=1/[\s^2^(Fo^2^)+(0.0614P)^2^+8.8969P] where P=(Fo^2^+2Fc^2^)/3'
_refine_ls_weighting_scheme calc
_refine_ls_wR_factor_gt 0.1747
_refine_ls_wR_factor_ref 0.1844
_reflns_Friedel_coverage 0.000
_reflns_number_gt 6183
_reflns_number_total 7749
_reflns_threshold_expression 'I > 2\s(I)'
_cod_data_source_file d5dt02077h2.cif
_cod_data_source_block 1e
_cod_depositor_comments 'Adding full bibliography for 7719702--7719718.cif.'
_cod_database_code 7719716
_shelx_shelxl_version_number 2019/1
_chemical_oxdiff_formula CHNOSNi
_chemical_oxdiff_usercomment Mo
_shelx_space_group_comment
;
The symmetry employed for this shelxl refinement is uniquely defined
by the following loop, which should always be used as a source of
symmetry information in preference to the above space-group names.
They are only intended as comments.
;
_shelx_estimated_absorpt_t_max 0.968
_shelx_estimated_absorpt_t_min 0.898
_diffrn_oxdiff_ac4_digest_frames
;
012f97110ec2963b06be8995d8eb00a99300027b854
;
_olex2_refinement_description
;
1. Fixed Uiso
 At 1.2 times of:
  All C(H) groups
2. Rigid body (RIGU) restrains
 All non-hydrogen atoms
 with sigma for 1-2 distances of 0.004 and sigma for 1-3 distances of 0.004
3.a Aromatic/amide H refined with riding coordinates:
 C1(H1), C2(H2), C3(H3), C5(H5), C6(H6), C7(H7), C10(H10), C13(H13), C14(H14),
 C15(H15), C16(H16), C18(H18), C19(H19), C20(H20), C22(H22), C23(H23), C24(H24),
  C27(H27), C30(H30), C31(H31), C32(H32), C33(H33)
;
_smtbx_masks_void_probe_radius 1.2
_smtbx_masks_void_truncation_radius 1.2
_olex2_submission_original_sample_id 151-13Ni
_olex2_submission_special_instructions 'No special instructions were received'
_oxdiff_exptl_absorpt_empirical_details
;
Empirical correction (ABSPACK) includes:
- Absorption correction using spherical harmonics
- Frame scaling
;
_oxdiff_exptl_absorpt_empirical_full_max 1.501
_oxdiff_exptl_absorpt_empirical_full_min 0.592

loop_
_space_group_symop_operation_xyz
'x, y, z'
'-x+1/2, y+1/2, -z+1/2'
'-x, -y, -z'
'x-1/2, -y-1/2, z-1/2'

loop_
_atom_site_label
_atom_site_type_symbol
_atom_site_fract_x
_atom_site_fract_y
_atom_site_fract_z
_atom_site_U_iso_or_equiv
_atom_site_adp_type
_atom_site_occupancy
_atom_site_site_symmetry_order
_atom_site_calc_flag
_atom_site_refinement_flags_posn
_atom_site_refinement_flags_adp
_atom_site_refinement_flags_occupancy
_atom_site_disorder_assembly
_atom_site_disorder_group
Ni1 Ni 0.33018(5) 0.75976(3) 0.55900(2) 0.02398(15) Uani 1 1 d . . . . .
S1 S 0.80662(11) 0.75601(7) 0.61575(6) 0.0386(3) Uani 1 1 d . . . . .
S2 S 0.13194(16) 0.82479(9) 0.73698(6) 0.0554(4) Uani 1 1 d . . . . .
N8 N 0.5308(4) 0.73451(18) 0.60968(15) 0.0267(7) Uani 1 1 d . . . . .
N7 N 0.6034(4) 0.8307(2) 0.54004(17) 0.0333(8) Uani 1 1 d . . . . .
N6 N 0.4568(3) 0.83894(18) 0.52239(15) 0.0266(7) Uani 1 1 d . . . . .
N4 N 0.2707(4) 0.8245(2) 0.63567(16) 0.0298(7) Uani 1 1 d . . . . .
N1 N 0.3666(4) 0.6723(2) 0.48872(16) 0.0340(8) Uani 1 1 d . . . . .
N2 N 0.2118(3) 0.68286(19) 0.60287(15) 0.0279(7) Uani 1 1 d . . . . .
N3 N 0.1534(4) 0.7085(2) 0.65720(17) 0.0355(8) Uani 1 1 d . . . . .
N5 N 0.1521(4) 0.8037(2) 0.49301(16) 0.0324(7) Uani 1 1 d . . . . .
C1 C 0.0329(5) 0.7635(3) 0.4884(2) 0.0463(12) Uani 1 1 d . . . . .
H1 H 0.038675 0.714119 0.504970 0.056 Uiso 1 1 calc R U . . .
C2 C -0.1006(6) 0.7895(4) 0.4607(3) 0.0613(15) Uani 1 1 d . . . . .
H2 H -0.180849 0.758164 0.458480 0.074 Uiso 1 1 calc R U . . .
C3 C -0.1109(5) 0.8609(4) 0.4373(3) 0.0541(13) Uani 1 1 d . . . . .
H3 H -0.200249 0.880457 0.420774 0.065 Uiso 1 1 calc R U . . .
C4 C 0.0110(5) 0.9061(3) 0.4374(2) 0.0408(10) Uani 1 1 d . . . . .
C5 C 0.0067(6) 0.9806(3) 0.4099(3) 0.0521(13) Uani 1 1 d . . . . .
H5 H -0.081342 1.001782 0.393529 0.063 Uiso 1 1 calc R U . . .
C6 C 0.1265(6) 1.0210(3) 0.4071(3) 0.0557(13) Uani 1 1 d . . . . .
H6 H 0.121547 1.069409 0.388594 0.067 Uiso 1 1 calc R U . . .
C7 C 0.2588(6) 0.9899(3) 0.4320(2) 0.0465(12) Uani 1 1 d . . . . .
H7 H 0.341127 1.018408 0.429358 0.056 Uiso 1 1 calc R U . . .
C8 C 0.1452(4) 0.8749(2) 0.46501(18) 0.0307(8) Uani 1 1 d . . . . .
C9 C 0.2731(5) 0.9178(2) 0.4609(2) 0.0335(9) Uani 1 1 d . . . . .
C10 C 0.4193(5) 0.8950(2) 0.4842(2) 0.0345(9) Uani 1 1 d . . . . .
H10 H 0.492346 0.923839 0.470216 0.041 Uiso 1 1 calc R U . . .
C11 C 0.6276(4) 0.7759(2) 0.58446(19) 0.0284(8) Uani 1 1 d . . . . .
C12 C 0.7453(4) 0.6897(2) 0.6683(2) 0.0326(9) Uani 1 1 d . . . . .
C13 C 0.8247(5) 0.6460(3) 0.7160(2) 0.0465(12) Uani 1 1 d . . . . .
H13 H 0.924192 0.649305 0.723114 0.056 Uiso 1 1 calc R U . . .
C14 C 0.7513(6) 0.5970(3) 0.7527(3) 0.0519(12) Uani 1 1 d . . . . .
H14 H 0.802727 0.566628 0.784423 0.062 Uiso 1 1 calc R U . . .
C15 C 0.6041(6) 0.5925(3) 0.7432(2) 0.0471(12) Uani 1 1 d . . . . .
H15 H 0.557636 0.559468 0.768588 0.056 Uiso 1 1 calc R U . . .
C16 C 0.5239(5) 0.6369(3) 0.6959(2) 0.0371(9) Uani 1 1 d . . . . .
H16 H 0.424441 0.633470 0.689636 0.044 Uiso 1 1 calc R U . . .
C17 C 0.5944(4) 0.6867(2) 0.65797(18) 0.0279(8) Uani 1 1 d . . . . .
C18 C 0.4471(7) 0.6929(3) 0.4447(2) 0.0558(14) Uani 1 1 d . . . . .
H18 H 0.476062 0.743612 0.444713 0.067 Uiso 1 1 calc R U . . .
C19 C 0.4931(8) 0.6447(4) 0.3974(3) 0.0743(19) Uani 1 1 d . . . . .
H19 H 0.551531 0.662557 0.367795 0.089 Uiso 1 1 calc R U . . .
C20 C 0.4495(7) 0.5715(4) 0.3966(3) 0.0676(17) Uani 1 1 d . . . . .
H20 H 0.477865 0.537935 0.365961 0.081 Uiso 1 1 calc R U . . .
C21 C 0.3623(6) 0.5460(3) 0.4413(3) 0.0538(13) Uani 1 1 d . . . . .
C22 C 0.3126(8) 0.4690(3) 0.4405(4) 0.078(2) Uani 1 1 d . . . . .
H22 H 0.339833 0.435043 0.409862 0.093 Uiso 1 1 calc R U . . .
C23 C 0.2282(9) 0.4452(4) 0.4831(4) 0.081(2) Uani 1 1 d . . . . .
H23 H 0.195269 0.395108 0.481468 0.098 Uiso 1 1 calc R U . . .
C24 C 0.1890(6) 0.4948(3) 0.5299(3) 0.0567(14) Uani 1 1 d . . . . .
H24 H 0.129959 0.476830 0.559167 0.068 Uiso 1 1 calc R U . . .
C25 C 0.2345(5) 0.5707(3) 0.5349(2) 0.0386(10) Uani 1 1 d . . . . .
C26 C 0.3213(5) 0.5985(2) 0.4886(2) 0.0346(9) Uani 1 1 d . . . . .
C27 C 0.1849(5) 0.6129(2) 0.5875(2) 0.0358(9) Uani 1 1 d . . . . .
H27 H 0.127191 0.586469 0.613052 0.043 Uiso 1 1 calc R U . . .
C28 C 0.1915(4) 0.7804(3) 0.66935(19) 0.0331(9) Uani 1 1 d . . . . .
C29 C 0.2237(5) 0.9077(3) 0.7207(2) 0.0411(10) Uani 1 1 d . . . . .
C30 C 0.2331(6) 0.9765(3) 0.7532(2) 0.0524(12) Uani 1 1 d . . . . .
H30 H 0.186964 0.983110 0.789956 0.063 Uiso 1 1 calc R U . . .
C31 C 0.3100(6) 1.0349(3) 0.7315(3) 0.0532(13) Uani 1 1 d . . . . .
H31 H 0.316516 1.081463 0.753200 0.064 Uiso 1 1 calc R U . . .
C32 C 0.3783(5) 1.0242(3) 0.6769(3) 0.0476(11) Uani 1 1 d . . . . .
H32 H 0.431430 1.064081 0.662599 0.057 Uiso 1 1 calc R U . . .
C33 C 0.3700(5) 0.9561(3) 0.6431(2) 0.0391(10) Uani 1 1 d . . . . .
H33 H 0.416960 0.950201 0.606591 0.047 Uiso 1 1 calc R U . . .
C34 C 0.2899(4) 0.8962(2) 0.66454(19) 0.0306(8) Uani 1 1 d . . . . .

loop_
_atom_site_aniso_label
_atom_site_aniso_U_11
_atom_site_aniso_U_22
_atom_site_aniso_U_33
_atom_site_aniso_U_23
_atom_site_aniso_U_13
_atom_site_aniso_U_12
Ni1 0.0232(3) 0.0256(3) 0.0239(2) 0.00130(19) 0.00609(18) -0.0015(2)
S1 0.0241(5) 0.0428(6) 0.0488(6) 0.0084(5) 0.0038(4) 0.0000(5)
S2 0.0619(9) 0.0682(9) 0.0423(7) -0.0127(6) 0.0293(6) -0.0064(7)
N8 0.0274(16) 0.0246(15) 0.0285(15) -0.0005(12) 0.0050(12) -0.0036(13)
N7 0.0234(16) 0.0358(18) 0.0411(18) 0.0089(15) 0.0056(14) -0.0043(14)
N6 0.0255(15) 0.0262(15) 0.0288(15) 0.0015(13) 0.0063(12) 0.0008(13)
N4 0.0276(17) 0.0352(17) 0.0271(15) -0.0014(13) 0.0057(13) 0.0022(14)
N1 0.0384(19) 0.0359(18) 0.0284(16) -0.0045(14) 0.0074(14) -0.0011(15)
N2 0.0256(16) 0.0322(16) 0.0263(15) 0.0042(13) 0.0052(12) -0.0010(13)
N3 0.0334(19) 0.0438(19) 0.0317(17) -0.0002(15) 0.0133(14) -0.0067(16)
N5 0.0304(17) 0.0389(18) 0.0280(16) 0.0032(14) 0.0045(13) -0.0003(14)
C1 0.033(2) 0.060(3) 0.046(3) 0.020(2) 0.0022(18) -0.009(2)
C2 0.033(2) 0.082(4) 0.066(3) 0.027(3) -0.007(2) -0.012(2)
C3 0.027(2) 0.081(3) 0.053(3) 0.016(3) -0.001(2) 0.004(2)
C4 0.037(2) 0.049(2) 0.036(2) 0.0031(19) 0.0013(17) 0.0096(19)
C5 0.048(3) 0.050(3) 0.054(3) 0.011(2) -0.009(2) 0.015(2)
C6 0.066(3) 0.038(2) 0.058(3) 0.010(2) -0.011(2) 0.007(2)
C7 0.054(3) 0.032(2) 0.050(3) 0.009(2) -0.008(2) -0.004(2)
C8 0.0323(19) 0.035(2) 0.0241(17) 0.0010(15) 0.0021(14) 0.0041(16)
C9 0.039(2) 0.0291(19) 0.0313(19) 0.0030(16) -0.0002(16) 0.0020(16)
C10 0.034(2) 0.031(2) 0.037(2) 0.0066(17) 0.0021(16) -0.0076(17)
C11 0.0241(18) 0.0254(18) 0.0355(19) 0.0005(15) 0.0029(15) 0.0004(15)
C12 0.0281(19) 0.035(2) 0.035(2) 0.0012(17) 0.0039(15) 0.0010(16)
C13 0.033(2) 0.051(3) 0.053(3) 0.012(2) -0.0051(19) 0.008(2)
C14 0.046(3) 0.053(3) 0.053(3) 0.016(2) -0.003(2) 0.006(2)
C15 0.048(3) 0.047(3) 0.045(2) 0.017(2) 0.002(2) -0.003(2)
C16 0.035(2) 0.041(2) 0.035(2) 0.0057(18) 0.0045(17) -0.0022(18)
C17 0.0282(18) 0.0275(18) 0.0276(17) -0.0040(15) 0.0023(14) -0.0013(15)
C18 0.078(4) 0.047(3) 0.047(3) -0.013(2) 0.030(3) -0.018(3)
C19 0.100(5) 0.078(4) 0.053(3) -0.026(3) 0.043(3) -0.015(3)
C20 0.083(4) 0.068(3) 0.057(3) -0.032(3) 0.026(3) -0.004(3)
C21 0.065(3) 0.047(3) 0.051(3) -0.022(2) 0.011(2) -0.002(2)
C22 0.094(5) 0.045(3) 0.097(4) -0.038(3) 0.027(4) -0.008(3)
C23 0.101(5) 0.044(3) 0.102(5) -0.022(3) 0.024(4) -0.016(3)
C24 0.062(3) 0.035(2) 0.075(3) -0.006(2) 0.015(3) -0.012(2)
C25 0.040(2) 0.032(2) 0.043(2) 0.0013(17) 0.0037(18) -0.0033(18)
C26 0.035(2) 0.033(2) 0.035(2) -0.0076(16) -0.0007(16) 0.0014(17)
C27 0.037(2) 0.035(2) 0.036(2) 0.0044(17) 0.0059(17) -0.0082(18)
C28 0.026(2) 0.045(2) 0.0297(19) 0.0032(16) 0.0090(15) 0.0046(17)
C29 0.035(2) 0.053(3) 0.036(2) -0.0078(19) 0.0098(18) 0.005(2)
C30 0.048(3) 0.064(3) 0.045(3) -0.023(2) 0.009(2) 0.007(2)
C31 0.048(3) 0.056(3) 0.053(3) -0.023(2) -0.004(2) 0.006(2)
C32 0.037(2) 0.043(2) 0.059(3) -0.014(2) -0.005(2) 0.001(2)
C33 0.038(2) 0.038(2) 0.041(2) -0.0077(18) 0.0027(18) -0.0024(19)
C34 0.0232(18) 0.039(2) 0.0289(18) -0.0041(16) -0.0007(14) 0.0069(16)

loop_
_atom_type_symbol
_atom_type_description
_atom_type_scat_dispersion_real
_atom_type_scat_dispersion_imag
_atom_type_scat_source
C C 0.0033 0.0016 'International Tables Vol C Tables 4.2.6.8 and 6.1.1.4'
H H 0.0000 0.0000 'International Tables Vol C Tables 4.2.6.8 and 6.1.1.4'
N N 0.0061 0.0033 'International Tables Vol C Tables 4.2.6.8 and 6.1.1.4'
Ni Ni 0.3393 1.1124 'International Tables Vol C Tables 4.2.6.8 and 6.1.1.4'
S S 0.1246 0.1234 'International Tables Vol C Tables 4.2.6.8 and 6.1.1.4'

loop_
_geom_angle_atom_site_label_1
_geom_angle_atom_site_label_2
_geom_angle_atom_site_label_3
_geom_angle
_geom_angle_site_symmetry_1
_geom_angle_site_symmetry_3
_geom_angle_publ_flag
N8 Ni1 N4 92.82(13) . . ?
N8 Ni1 N1 88.53(13) . . ?
N8 Ni1 N5 166.06(13) . . ?
N6 Ni1 N8 78.24(13) . . ?
N6 Ni1 N4 98.09(13) . . ?
N6 Ni1 N1 94.63(13) . . ?
N6 Ni1 N5 88.00(13) . . ?
N4 Ni1 N1 167.22(14) . . ?
N4 Ni1 N5 91.31(13) . . ?
N2 Ni1 N8 98.51(13) . . ?
N2 Ni1 N6 175.37(13) . . ?
N2 Ni1 N4 78.68(13) . . ?
N2 Ni1 N1 88.54(14) . . ?
N2 Ni1 N5 95.35(13) . . ?
N5 Ni1 N1 90.39(14) . . ?
C12 S1 C11 88.99(19) . . ?
C29 S2 C28 89.8(2) . . ?
C11 N8 Ni1 108.1(3) . . ?
C11 N8 C17 111.3(3) . . ?
C17 N8 Ni1 140.5(3) . . ?
C11 N7 N6 109.3(3) . . ?
N7 N6 Ni1 116.2(2) . . ?
C10 N6 Ni1 128.6(3) . . ?
C10 N6 N7 115.2(3) . . ?
C28 N4 Ni1 107.9(3) . . ?
C28 N4 C34 110.4(3) . . ?
C34 N4 Ni1 141.6(3) . . ?
C18 N1 Ni1 115.3(3) . . ?
C18 N1 C26 118.1(4) . . ?
C26 N1 Ni1 126.5(3) . . ?
N3 N2 Ni1 116.4(3) . . ?
C27 N2 Ni1 128.5(3) . . ?
C27 N2 N3 115.1(4) . . ?
C28 N3 N2 109.6(3) . . ?
C1 N5 Ni1 115.9(3) . . ?
C1 N5 C8 117.6(4) . . ?
C8 N5 Ni1 125.5(3) . . ?
N5 C1 H1 117.6 . . ?
N5 C1 C2 124.8(5) . . ?
C2 C1 H1 117.6 . . ?
C1 C2 H2 120.8 . . ?
C3 C2 C1 118.3(5) . . ?
C3 C2 H2 120.8 . . ?
C2 C3 H3 119.7 . . ?
C2 C3 C4 120.6(5) . . ?
C4 C3 H3 119.7 . . ?
C3 C4 C5 122.7(5) . . ?
C3 C4 C8 117.9(4) . . ?
C5 C4 C8 119.3(5) . . ?
C4 C5 H5 119.2 . . ?
C6 C5 C4 121.5(5) . . ?
C6 C5 H5 119.2 . . ?
C5 C6 H6 120.2 . . ?
C5 C6 C7 119.6(5) . . ?
C7 C6 H6 120.2 . . ?
C6 C7 H7 118.6 . . ?
C6 C7 C9 122.9(5) . . ?
C9 C7 H7 118.6 . . ?
N5 C8 C4 120.6(4) . . ?
N5 C8 C9 120.6(4) . . ?
C4 C8 C9 118.8(4) . . ?
C7 C9 C8 117.8(4) . . ?
C7 C9 C10 115.1(4) . . ?
C8 C9 C10 127.0(4) . . ?
N6 C10 C9 126.0(4) . . ?
N6 C10 H10 117.0 . . ?
C9 C10 H10 117.0 . . ?
N8 C11 S1 114.9(3) . . ?
N8 C11 N7 127.2(4) . . ?
N7 C11 S1 117.8(3) . . ?
C13 C12 S1 128.4(4) . . ?
C13 C12 C17 121.7(4) . . ?
C17 C12 S1 109.9(3) . . ?
C12 C13 H13 121.0 . . ?
C12 C13 C14 118.0(5) . . ?
C14 C13 H13 121.0 . . ?
C13 C14 H14 119.3 . . ?
C15 C14 C13 121.4(5) . . ?
C15 C14 H14 119.3 . . ?
C14 C15 H15 119.6 . . ?
C14 C15 C16 120.8(5) . . ?
C16 C15 H15 119.6 . . ?
C15 C16 H16 120.3 . . ?
C15 C16 C17 119.3(4) . . ?
C17 C16 H16 120.3 . . ?
N8 C17 C12 114.8(4) . . ?
N8 C17 C16 126.4(4) . . ?
C16 C17 C12 118.8(4) . . ?
N1 C18 H18 117.3 . . ?
N1 C18 C19 125.3(5) . . ?
C19 C18 H18 117.3 . . ?
C18 C19 H19 121.3 . . ?
C20 C19 C18 117.5(6) . . ?
C20 C19 H19 121.3 . . ?
C19 C20 H20 119.8 . . ?
C19 C20 C21 120.3(5) . . ?
C21 C20 H20 119.8 . . ?
C20 C21 C22 121.2(5) . . ?
C20 C21 C26 118.9(5) . . ?
C22 C21 C26 119.9(5) . . ?
C21 C22 H22 119.6 . . ?
C23 C22 C21 120.9(6) . . ?
C23 C22 H22 119.6 . . ?
C22 C23 H23 119.9 . . ?
C22 C23 C24 120.1(6) . . ?
C24 C23 H23 119.9 . . ?
C23 C24 H24 118.6 . . ?
C23 C24 C25 122.9(6) . . ?
C25 C24 H24 118.6 . . ?
C24 C25 C26 118.2(5) . . ?
C24 C25 C27 114.7(4) . . ?
C26 C25 C27 127.0(4) . . ?
N1 C26 C21 119.9(4) . . ?
N1 C26 C25 122.1(4) . . ?
C25 C26 C21 118.0(4) . . ?
N2 C27 C25 127.2(4) . . ?
N2 C27 H27 116.4 . . ?
C25 C27 H27 116.4 . . ?
N4 C28 S2 114.8(3) . . ?
N3 C28 S2 117.8(3) . . ?
N3 C28 N4 127.4(4) . . ?
C30 C29 S2 129.5(4) . . ?
C30 C29 C34 121.5(5) . . ?
C34 C29 S2 109.0(3) . . ?
C29 C30 H30 120.1 . . ?
C31 C30 C29 119.9(5) . . ?
C31 C30 H30 120.1 . . ?
C30 C31 H31 120.3 . . ?
C30 C31 C32 119.5(5) . . ?
C32 C31 H31 120.3 . . ?
C31 C32 H32 119.0 . . ?
C33 C32 C31 121.9(5) . . ?
C33 C32 H32 119.0 . . ?
C32 C33 H33 120.5 . . ?
C32 C33 C34 119.1(4) . . ?
C34 C33 H33 120.5 . . ?
N4 C34 C29 115.9(4) . . ?
N4 C34 C33 125.9(4) . . ?
C33 C34 C29 118.2(4) . . ?

loop_
_geom_bond_atom_site_label_1
_geom_bond_atom_site_label_2
_geom_bond_distance
_geom_bond_site_symmetry_2
_geom_bond_publ_flag
Ni1 N8 2.083(3) . ?
Ni1 N6 2.039(3) . ?
Ni1 N4 2.086(3) . ?
Ni1 N1 2.171(3) . ?
Ni1 N2 2.037(3) . ?
Ni1 N5 2.159(3) . ?
S1 C11 1.758(4) . ?
S1 C12 1.742(4) . ?
S2 C28 1.756(4) . ?
S2 C29 1.746(5) . ?
N8 C11 1.324(5) . ?
N8 C17 1.379(5) . ?
N7 N6 1.387(5) . ?
N7 C11 1.328(5) . ?
N6 C10 1.281(5) . ?
N4 C28 1.332(5) . ?
N4 C34 1.394(5) . ?
N1 C18 1.310(6) . ?
N1 C26 1.361(6) . ?
N2 N3 1.389(5) . ?
N2 C27 1.284(5) . ?
N3 C28 1.326(6) . ?
N5 C1 1.318(6) . ?
N5 C8 1.374(5) . ?
C1 H1 0.9300 . ?
C1 C2 1.386(7) . ?
C2 H2 0.9300 . ?
C2 C3 1.342(8) . ?
C3 H3 0.9300 . ?
C3 C4 1.394(7) . ?
C4 C5 1.424(7) . ?
C4 C8 1.424(6) . ?
C5 H5 0.9300 . ?
C5 C6 1.339(8) . ?
C6 H6 0.9300 . ?
C6 C7 1.394(7) . ?
C7 H7 0.9300 . ?
C7 C9 1.396(6) . ?
C8 C9 1.432(6) . ?
C9 C10 1.453(6) . ?
C10 H10 0.9300 . ?
C12 C13 1.386(6) . ?
C12 C17 1.409(6) . ?
C13 H13 0.9300 . ?
C13 C14 1.389(7) . ?
C14 H14 0.9300 . ?
C14 C15 1.375(7) . ?
C15 H15 0.9300 . ?
C15 C16 1.391(6) . ?
C16 H16 0.9300 . ?
C16 C17 1.398(6) . ?
C18 H18 0.9300 . ?
C18 C19 1.403(7) . ?
C19 H19 0.9300 . ?
C19 C20 1.345(9) . ?
C20 H20 0.9300 . ?
C20 C21 1.389(8) . ?
C21 C22 1.429(8) . ?
C21 C26 1.433(6) . ?
C22 H22 0.9300 . ?
C22 C23 1.328(10) . ?
C23 H23 0.9300 . ?
C23 C24 1.388(8) . ?
C24 H24 0.9300 . ?
C24 C25 1.396(6) . ?
C25 C26 1.425(6) . ?
C25 C27 1.442(6) . ?
C27 H27 0.9300 . ?
C29 C30 1.379(7) . ?
C29 C34 1.403(6) . ?
C30 H30 0.9300 . ?
C30 C31 1.364(8) . ?
C31 H31 0.9300 . ?
C31 C32 1.384(7) . ?
C32 H32 0.9300 . ?
C32 C33 1.380(6) . ?
C33 H33 0.9300 . ?
C33 C34 1.399(6) . ?

loop_
_geom_torsion_atom_site_label_1
_geom_torsion_atom_site_label_2
_geom_torsion_atom_site_label_3
_geom_torsion_atom_site_label_4
_geom_torsion
_geom_torsion_site_symmetry_1
_geom_torsion_site_symmetry_2
_geom_torsion_site_symmetry_3
_geom_torsion_site_symmetry_4
_geom_torsion_publ_flag
Ni1 N8 C11 S1 -174.26(19) . . . . ?
Ni1 N8 C11 N7 7.3(5) . . . . ?
Ni1 N8 C17 C12 173.4(3) . . . . ?
Ni1 N8 C17 C16 -6.3(7) . . . . ?
Ni1 N6 C10 C9 3.8(6) . . . . ?
Ni1 N4 C28 S2 179.4(2) . . . . ?
Ni1 N4 C28 N3 -0.9(5) . . . . ?
Ni1 N4 C34 C29 -177.2(3) . . . . ?
Ni1 N4 C34 C33 1.7(7) . . . . ?
Ni1 N1 C18 C19 175.3(5) . . . . ?
Ni1 N1 C26 C21 -175.8(4) . . . . ?
Ni1 N1 C26 C25 3.6(6) . . . . ?
Ni1 N2 N3 C28 -0.9(4) . . . . ?
Ni1 N2 C27 C25 0.8(7) . . . . ?
Ni1 N5 C1 C2 165.2(5) . . . . ?
Ni1 N5 C8 C4 -162.4(3) . . . . ?
Ni1 N5 C8 C9 19.9(5) . . . . ?
S1 C12 C13 C14 179.3(4) . . . . ?
S1 C12 C17 N8 0.7(5) . . . . ?
S1 C12 C17 C16 -179.6(3) . . . . ?
S2 C29 C30 C31 -179.1(4) . . . . ?
S2 C29 C34 N4 -0.7(5) . . . . ?
S2 C29 C34 C33 -179.7(3) . . . . ?
N7 N6 C10 C9 -177.3(4) . . . . ?
N6 N7 C11 S1 -178.8(3) . . . . ?
N6 N7 C11 N8 -0.4(6) . . . . ?
N1 C18 C19 C20 1.0(11) . . . . ?
N2 N3 C28 S2 -179.1(3) . . . . ?
N2 N3 C28 N4 1.2(6) . . . . ?
N3 N2 C27 C25 -178.2(4) . . . . ?
N5 C1 C2 C3 -0.7(9) . . . . ?
N5 C8 C9 C7 -179.8(4) . . . . ?
N5 C8 C9 C10 -0.5(7) . . . . ?
C1 N5 C8 C4 5.5(6) . . . . ?
C1 N5 C8 C9 -172.1(4) . . . . ?
C1 C2 C3 C4 3.7(9) . . . . ?
C2 C3 C4 C5 176.6(6) . . . . ?
C2 C3 C4 C8 -2.0(8) . . . . ?
C3 C4 C5 C6 -175.9(5) . . . . ?
C3 C4 C8 N5 -2.7(6) . . . . ?
C3 C4 C8 C9 175.0(4) . . . . ?
C4 C5 C6 C7 -0.6(9) . . . . ?
C4 C8 C9 C7 2.5(6) . . . . ?
C4 C8 C9 C10 -178.1(4) . . . . ?
C5 C4 C8 N5 178.7(4) . . . . ?
C5 C4 C8 C9 -3.7(6) . . . . ?
C5 C6 C7 C9 -0.6(8) . . . . ?
C6 C7 C9 C8 -0.4(7) . . . . ?
C6 C7 C9 C10 -179.8(5) . . . . ?
C7 C9 C10 N6 166.3(4) . . . . ?
C8 N5 C1 C2 -3.9(8) . . . . ?
C8 C4 C5 C6 2.7(8) . . . . ?
C8 C9 C10 N6 -13.0(7) . . . . ?
C11 S1 C12 C13 -177.3(5) . . . . ?
C11 S1 C12 C17 0.7(3) . . . . ?
C11 N8 C17 C12 -2.3(5) . . . . ?
C11 N8 C17 C16 178.1(4) . . . . ?
C11 N7 N6 Ni1 -7.3(4) . . . . ?
C11 N7 N6 C10 173.7(4) . . . . ?
C12 S1 C11 N8 -2.1(3) . . . . ?
C12 S1 C11 N7 176.5(3) . . . . ?
C12 C13 C14 C15 -1.0(8) . . . . ?
C13 C12 C17 N8 178.8(4) . . . . ?
C13 C12 C17 C16 -1.5(7) . . . . ?
C13 C14 C15 C16 0.3(9) . . . . ?
C14 C15 C16 C17 -0.2(8) . . . . ?
C15 C16 C17 N8 -179.6(4) . . . . ?
C15 C16 C17 C12 0.7(6) . . . . ?
C17 N8 C11 S1 2.8(4) . . . . ?
C17 N8 C11 N7 -175.6(4) . . . . ?
C17 C12 C13 C14 1.6(7) . . . . ?
C18 N1 C26 C21 0.2(7) . . . . ?
C18 N1 C26 C25 179.5(5) . . . . ?
C18 C19 C20 C21 0.0(11) . . . . ?
C19 C20 C21 C22 178.9(7) . . . . ?
C19 C20 C21 C26 -0.8(10) . . . . ?
C20 C21 C22 C23 -179.4(7) . . . . ?
C20 C21 C26 N1 0.8(8) . . . . ?
C20 C21 C26 C25 -178.6(5) . . . . ?
C21 C22 C23 C24 -1.2(12) . . . . ?
C22 C21 C26 N1 -178.9(5) . . . . ?
C22 C21 C26 C25 1.7(8) . . . . ?
C22 C23 C24 C25 0.1(12) . . . . ?
C23 C24 C25 C26 1.9(9) . . . . ?
C23 C24 C25 C27 -178.8(6) . . . . ?
C24 C25 C26 N1 177.9(5) . . . . ?
C24 C25 C26 C21 -2.7(7) . . . . ?
C24 C25 C27 N2 179.6(5) . . . . ?
C26 N1 C18 C19 -1.1(9) . . . . ?
C26 C21 C22 C23 0.3(11) . . . . ?
C26 C25 C27 N2 -1.2(8) . . . . ?
C27 N2 N3 C28 178.3(4) . . . . ?
C27 C25 C26 N1 -1.3(7) . . . . ?
C27 C25 C26 C21 178.1(5) . . . . ?
C28 S2 C29 C30 179.5(5) . . . . ?
C28 S2 C29 C34 1.3(3) . . . . ?
C28 N4 C34 C29 -0.5(5) . . . . ?
C28 N4 C34 C33 178.4(4) . . . . ?
C29 S2 C28 N4 -1.7(4) . . . . ?
C29 S2 C28 N3 178.6(4) . . . . ?
C29 C30 C31 C32 -0.2(8) . . . . ?
C30 C29 C34 N4 -179.1(4) . . . . ?
C30 C29 C34 C33 1.9(7) . . . . ?
C30 C31 C32 C33 0.6(8) . . . . ?
C31 C32 C33 C34 0.1(7) . . . . ?
C32 C33 C34 N4 179.7(4) . . . . ?
C32 C33 C34 C29 -1.4(6) . . . . ?
C34 N4 C28 S2 1.5(4) . . . . ?
C34 N4 C28 N3 -178.8(4) . . . . ?
C34 C29 C30 C31 -1.1(8) . . . . ?

loop_
_smtbx_masks_void_nr
_smtbx_masks_void_average_x
_smtbx_masks_void_average_y
_smtbx_masks_void_average_z
_smtbx_masks_void_volume
_smtbx_masks_void_count_electrons
_smtbx_masks_void_content
1 -0.313 0.328 0.690 177.4 55.3 '1.375 dmf'
2 0.389 0.172 0.190 177.4 55.3 '1.375 dmf'
3 0.069 0.672 0.310 177.4 55.4 '1.375 dmf'
4 -0.386 0.828 0.810 177.4 55.4 '1.375 dmf'
